data_2021153
loop_
_publ_author_name
'Joy, Monu'
'Anabha, E. R.'
'Gopi, Subash P.'
'Mathew, Bijo'
'Kumar S, Ajeesh'
'Mathews, Annie'

_publ_section_title
;
 Structural and optical profile of a multifunctionalized 2-pyridone
 derivative in a crystal engineering perspective
;
_journal_coeditor_code FN3255
_journal_issue 7
_journal_name_full 'Acta Crystallographica Section C'
_journal_page_first
;
;
_journal_paper_doi 10.1107/S2053229618007490
_journal_volume 74
_journal_year 2018
_chemical_formula_iupac 'C14 H9 Cl N2 O2 S'
_chemical_formula_moiety 'C14 H9 Cl N2 O2 S'
_chemical_formula_sum 'C14 H9 Cl N2 O2 S'
_chemical_formula_weight 304.74
_chemical_name_systematic 6-(4-Chlorophenyl)-5-formyl-4-methylsulfanyl-2-oxo-1,2-dihydropyridine-3-carbonitrile
_space_group_crystal_system monoclinic
_space_group_IT_number 14
_space_group_name_Hall '-P 2yn'
_space_group_name_H-M_alt 'P 1 21/n 1'
_symmetry_space_group_name_Hall '-P 2yn'
_symmetry_space_group_name_H-M 'P 1 21/n 1'
_atom_sites_solution_hydrogens geom
_audit_creation_method SHELXL-2016/6
_cell_angle_alpha 90
_cell_angle_beta 93.139(6)
_cell_angle_gamma 90
_cell_formula_units_Z 4
_cell_length_a 15.5215(13)
_cell_length_b 4.1954(4)
_cell_length_c 20.4883(16)
_cell_measurement_reflns_used 2624
_cell_measurement_temperature 293(2)
_cell_measurement_theta_max 24.64
_cell_measurement_theta_min 3.2
_cell_volume 1332.2(2)
_computing_cell_refinement
;
SAINT (Bruker, 2015)
;
_computing_data_collection
;
APEX2 (Bruker, 2015)
;
_computing_data_reduction
;
SAINT (Bruker, 2015)
;
_computing_molecular_graphics
;
ORTEP-3 for Windows (Farrugia, 2012) and
Mercury (Macrae <i>et al.</i>,  2008)
;
_computing_publication_material
;
SHELXL2016 (Sheldrick, 2015b)
;
_computing_structure_refinement
;
SHELXL2016 (Sheldrick, 2015b)
;
_computing_structure_solution
;
SHELXT2014 (Sheldrick, 2015a)
;
_diffrn_ambient_temperature 293(2)
_diffrn_measured_fraction_theta_full 0.998
_diffrn_measured_fraction_theta_max 0.998
_diffrn_measurement_device_type 'Bruker Kappa APEX2 CMOS'
_diffrn_measurement_method '\w and \f scan'
_diffrn_radiation_type MoK\a
_diffrn_radiation_wavelength 0.71073
_diffrn_reflns_av_R_equivalents 0.1409
_diffrn_reflns_limit_h_max 18
_diffrn_reflns_limit_h_min -18
_diffrn_reflns_limit_k_max 4
_diffrn_reflns_limit_k_min -4
_diffrn_reflns_limit_l_max 24
_diffrn_reflns_limit_l_min -24
_diffrn_reflns_number 14529
_diffrn_reflns_theta_full 25.000
_diffrn_reflns_theta_max 24.999
_diffrn_reflns_theta_min 3.197
_exptl_absorpt_coefficient_mu 0.445
_exptl_absorpt_correction_T_max 0.91
_exptl_absorpt_correction_T_min 0.80
_exptl_absorpt_correction_type multi-scan
_exptl_absorpt_process_details
;
(SADABS; Bruker, 2015)
;
_exptl_crystal_colour gold
_exptl_crystal_density_diffrn 1.519
_exptl_crystal_description needle
_exptl_crystal_F_000 624
_exptl_crystal_size_max 0.450
_exptl_crystal_size_mid 0.150
_exptl_crystal_size_min 0.080
_refine_diff_density_max 0.239
_refine_diff_density_min -0.242
_refine_ls_extinction_coef 0.0027(10)
_refine_ls_extinction_expression Fc^*^=kFc[1+0.001xFc^2^\l^3^/sin(2\q)]^-1/4^
_refine_ls_extinction_method
;
SHELXL2016; Sheldrick, 2015b)
;
_refine_ls_goodness_of_fit_ref 1.058
_refine_ls_hydrogen_treatment mixed
_refine_ls_matrix_type full
_refine_ls_number_parameters 190
_refine_ls_number_reflns 2320
_refine_ls_number_restraints 0
_refine_ls_restrained_S_all 1.058
_refine_ls_R_factor_all 0.1343
_refine_ls_R_factor_gt 0.0701
_refine_ls_shift/su_max 0.000
_refine_ls_shift/su_mean 0.000
_refine_ls_structure_factor_coef Fsqd
_refine_ls_weighting_details 'w=1/[\s^2^(Fo^2^)+(0.0237P)^2^+3.3933P] where P=(Fo^2^+2Fc^2^)/3'
_refine_ls_weighting_scheme calc
_refine_ls_wR_factor_gt 0.1138
_refine_ls_wR_factor_ref 0.1345
_reflns_number_gt 1376
_reflns_number_total 2320
_reflns_threshold_expression 'I > 2\s(I)'
_cod_data_source_file fn3255sup1.cif
_cod_data_source_block I
_cod_database_code 2021153
_shelx_space_group_comment
;
The symmetry employed for this shelxl refinement is uniquely defined
by the following loop, which should always be used as a source of
symmetry information in preference to the above space-group names.
They are only intended as comments.
;
_shelx_estimated_absorpt_t_min 0.825
_shelx_estimated_absorpt_t_max 0.965

loop_
_space_group_symop_operation_xyz
'x, y, z'
'-x+1/2, y+1/2, -z+1/2'
'-x, -y, -z'
'x-1/2, -y-1/2, z-1/2'

loop_
_atom_site_type_symbol
_atom_site_label
_atom_site_fract_x
_atom_site_fract_y
_atom_site_fract_z
_atom_site_U_iso_or_equiv
_atom_site_adp_type
_atom_site_calc_flag
_atom_site_occupancy
C C1 0.8300(3) -0.1560(13) 0.4948(2) 0.0457(14) Uani d 1
C C2 0.8417(3) 0.0000(14) 0.4371(2) 0.0490(15) Uani d 1
H H2 0.896828 0.028303 0.422493 0.059 Uiso calc 1
C C3 0.7711(3) 0.1138(13) 0.4014(2) 0.0425(14) Uani d 1
H H3 0.778745 0.223295 0.362621 0.041(13) Uiso calc 1
C C4 0.6882(3) 0.0678(11) 0.4222(2) 0.0307(11) Uani d 1
C C5 0.6791(3) -0.0884(12) 0.4810(2) 0.0367(13) Uani d 1
H H5 0.624213 -0.116069 0.496249 0.035(13) Uiso calc 1
C C6 0.7497(3) -0.2036(13) 0.5173(2) 0.0431(13) Uani d 1
H H6 0.742896 -0.311414 0.556344 0.052 Uiso calc 1
C C7 0.6109(3) 0.1959(12) 0.3857(2) 0.0323(12) Uani d 1
C C8 0.5946(3) 0.1942(12) 0.3188(2) 0.0363(12) Uani d 1
C C9 0.6550(3) 0.0179(14) 0.2793(2) 0.0465(15) Uani d 1
H H9 0.688893 -0.139215 0.299920 0.063(19) Uiso calc 1
C C10 0.5166(3) 0.3366(12) 0.2907(2) 0.0347(12) Uani d 1
C C11 0.4618(3) 0.4881(12) 0.3322(2) 0.0322(12) Uani d 1
C C12 0.3868(3) 0.6676(15) 0.3143(2) 0.0447(14) Uani d 1
C C13 0.4791(3) 0.4863(12) 0.4018(2) 0.0347(12) Uani d 1
C C14 0.3841(3) 0.3689(19) 0.1895(3) 0.069(2) Uani d 1
H H14A 0.351515 0.259603 0.221109 0.062(17) Uiso calc 1
H H14B 0.367331 0.292365 0.146489 0.09(2) Uiso calc 1
H H14C 0.373015 0.593602 0.191794 0.12(3) Uiso calc 1
Cl Cl1 0.91892(9) -0.3044(4) 0.54005(8) 0.0732(6) Uani d 1
N N1 0.5531(2) 0.3368(9) 0.42389(17) 0.0334(10) Uani d 1
H H1 0.564059 0.331245 0.465478 0.043(14) Uiso calc 1
N N2 0.3280(3) 0.8321(14) 0.3067(2) 0.0735(16) Uani d 1
O O1 0.6633(2) 0.0644(11) 0.22181(16) 0.0685(13) Uani d 1
O O2 0.4329(2) 0.6206(9) 0.44044(14) 0.0476(10) Uani d 1
S S1 0.49724(9) 0.2960(4) 0.20645(6) 0.0573(5) Uani d 1

loop_
_atom_site_aniso_label
_atom_site_aniso_U_11
_atom_site_aniso_U_22
_atom_site_aniso_U_33
_atom_site_aniso_U_12
_atom_site_aniso_U_13
_atom_site_aniso_U_23
C1 0.041(3) 0.044(4) 0.052(3) 0.009(3) 0.009(2) -0.003(3)
C2 0.035(3) 0.064(4) 0.050(3) -0.005(3) 0.016(3) -0.003(3)
C3 0.045(3) 0.051(4) 0.034(3) -0.007(3) 0.016(2) -0.004(3)
C4 0.035(3) 0.026(3) 0.032(2) -0.005(2) 0.011(2) -0.005(2)
C5 0.036(3) 0.035(3) 0.041(3) -0.008(2) 0.018(2) -0.003(3)
C6 0.048(3) 0.041(3) 0.041(3) 0.000(3) 0.012(2) 0.004(3)
C7 0.036(3) 0.030(3) 0.032(2) -0.008(2) 0.015(2) -0.001(2)
C8 0.044(3) 0.037(3) 0.031(2) -0.014(3) 0.019(2) -0.010(2)
C9 0.051(3) 0.056(4) 0.034(3) -0.006(3) 0.011(3) -0.017(3)
C10 0.041(3) 0.033(3) 0.031(2) -0.009(2) 0.010(2) -0.004(2)
C11 0.034(3) 0.035(3) 0.028(3) -0.010(2) 0.008(2) -0.002(2)
C12 0.042(3) 0.058(4) 0.034(3) -0.001(3) 0.004(2) -0.005(3)
C13 0.033(3) 0.042(3) 0.030(3) -0.005(3) 0.007(2) -0.002(3)
C14 0.072(4) 0.098(7) 0.036(3) 0.005(4) -0.009(3) -0.008(4)
Cl1 0.0528(9) 0.0872(13) 0.0792(11) 0.0193(9) -0.0008(8) 0.0046(10)
N1 0.040(2) 0.039(3) 0.022(2) 0.000(2) 0.0101(17) -0.0056(19)
N2 0.060(3) 0.094(5) 0.066(3) 0.020(3) 0.000(3) -0.008(3)
O1 0.068(3) 0.105(4) 0.034(2) 0.007(2) 0.0202(18) -0.018(2)
O2 0.052(2) 0.063(3) 0.0293(17) 0.019(2) 0.0145(16) -0.0045(18)
S1 0.0633(9) 0.0820(13) 0.0274(6) -0.0030(9) 0.0088(6) -0.0111(8)

loop_
_atom_type_symbol
_atom_type_description
_atom_type_scat_dispersion_real
_atom_type_scat_dispersion_imag
_atom_type_scat_source
C C 0.0033 0.0016 'International Tables Vol C Tables 4.2.6.8 and 6.1.1.4'
H H 0.0000 0.0000 'International Tables Vol C Tables 4.2.6.8 and 6.1.1.4'
Cl Cl 0.1484 0.1585 'International Tables Vol C Tables 4.2.6.8 and 6.1.1.4'
N N 0.0061 0.0033 'International Tables Vol C Tables 4.2.6.8 and 6.1.1.4'
O O 0.0106 0.0060 'International Tables Vol C Tables 4.2.6.8 and 6.1.1.4'
S S 0.1246 0.1234 'International Tables Vol C Tables 4.2.6.8 and 6.1.1.4'

loop_
_geom_angle_atom_site_label_1
_geom_angle_atom_site_label_2
_geom_angle_atom_site_label_3
_geom_angle
C6 C1 C2 121.8(5)
C6 C1 Cl1 118.7(4)
C2 C1 Cl1 119.5(4)
C3 C2 C1 119.2(5)
C3 C2 H2 120.4
C1 C2 H2 120.4
C2 C3 C4 120.9(5)
C2 C3 H3 119.6
C4 C3 H3 119.6
C5 C4 C3 118.3(4)
C5 C4 C7 119.5(4)
C3 C4 C7 122.2(4)
C6 C5 C4 121.2(4)
C6 C5 H5 119.4
C4 C5 H5 119.4
C1 C6 C5 118.7(5)
C1 C6 H6 120.7
C5 C6 H6 120.7
N1 C7 C8 118.8(4)
N1 C7 C4 114.3(4)
C8 C7 C4 126.9(4)
C7 C8 C10 120.0(4)
C7 C8 C9 117.4(5)
C10 C8 C9 122.4(4)
O1 C9 C8 124.1(6)
O1 C9 H9 118.0
C8 C9 H9 118.0
C11 C10 C8 118.3(4)
C11 C10 S1 124.9(4)
C8 C10 S1 116.8(3)
C10 C11 C12 127.4(4)
C10 C11 C13 121.2(4)
C12 C11 C13 111.4(4)
N2 C12 C11 171.9(6)
O2 C13 N1 120.4(4)
O2 C13 C11 123.4(4)
N1 C13 C11 116.1(4)
S1 C14 H14A 109.5
S1 C14 H14B 109.5
H14A C14 H14B 109.5
S1 C14 H14C 109.5
H14A C14 H14C 109.5
H14B C14 H14C 109.5
C7 N1 C13 125.5(4)
C7 N1 H1 117.3
C13 N1 H1 117.3
C10 S1 C14 106.8(2)

loop_
_geom_bond_atom_site_label_1
_geom_bond_atom_site_label_2
_geom_bond_distance
C1 C6 1.367(6)
C1 C2 1.371(7)
C1 Cl1 1.736(5)
C2 C3 1.370(6)
C2 H2 0.9300
C3 C4 1.391(6)
C3 H3 0.9300
C4 C5 1.385(6)
C4 C7 1.479(6)
C5 C6 1.378(6)
C5 H5 0.9300
C6 H6 0.9300
C7 N1 1.357(5)
C7 C8 1.381(6)
C8 C10 1.441(6)
C8 C9 1.471(6)
C9 O1 1.208(6)
C9 H9 0.9300
C10 C11 1.388(6)
C10 S1 1.744(4)
C11 C12 1.417(7)
C11 C13 1.438(6)
C12 N2 1.149(6)
C13 O2 1.233(5)
C13 N1 1.364(6)
C14 S1 1.798(5)
C14 H14A 0.9600
C14 H14B 0.9600
C14 H14C 0.9600
N1 H1 0.8600

loop_
_geom_hbond_atom_site_label_D
_geom_hbond_atom_site_label_H
_geom_hbond_atom_site_label_A
_geom_hbond_site_symmetry_A
_geom_hbond_distance_DH
_geom_hbond_distance_HA
_geom_hbond_distance_DA
_geom_hbond_angle_DHA
N1 H1 O2 3_666 0.86 1.94 2.782(4) 167.5
C14 H14C N2 . 0.96 2.69 3.245(8) 117.7
C14 H14A N2 1_545 0.96 2.55 3.439(9) 154.3

loop_
_geom_torsion_atom_site_label_1
_geom_torsion_atom_site_label_2
_geom_torsion_atom_site_label_3
_geom_torsion_atom_site_label_4
_geom_torsion
C6 C1 C2 C3 0.5(8)
Cl1 C1 C2 C3 179.4(4)
C1 C2 C3 C4 -1.2(8)
C2 C3 C4 C5 1.8(7)
C2 C3 C4 C7 178.1(5)
C3 C4 C5 C6 -1.7(7)
C7 C4 C5 C6 -178.2(5)
C2 C1 C6 C5 -0.5(8)
Cl1 C1 C6 C5 -179.4(4)
C4 C5 C6 C1 1.1(7)
C5 C4 C7 N1 41.0(6)
C3 C4 C7 N1 -135.4(5)
C5 C4 C7 C8 -141.3(5)
C3 C4 C7 C8 42.3(7)
N1 C7 C8 C10 -0.8(7)
C4 C7 C8 C10 -178.5(4)
N1 C7 C8 C9 -175.3(4)
C4 C7 C8 C9 7.1(8)
C7 C8 C9 O1 -158.9(5)
C10 C8 C9 O1 26.8(8)
C7 C8 C10 C11 3.4(7)
C9 C8 C10 C11 177.6(5)
C7 C8 C10 S1 -175.1(4)
C9 C8 C10 S1 -0.9(7)
C8 C10 C11 C12 173.6(5)
S1 C10 C11 C12 -8.0(8)
C8 C10 C11 C13 -4.0(7)
S1 C10 C11 C13 174.5(4)
C10 C11 C13 O2 179.1(5)
C12 C11 C13 O2 1.2(7)
C10 C11 C13 N1 1.9(7)
C12 C11 C13 N1 -176.0(4)
C8 C7 N1 C13 -1.4(7)
C4 C7 N1 C13 176.6(4)
O2 C13 N1 C7 -176.5(5)
C11 C13 N1 C7 0.8(7)
C11 C10 S1 C14 -17.5(5)
C8 C10 S1 C14 160.9(4)

_cod_database_fobs_code 2021153
